data_7710181
loop_
_publ_author_name
'Qiu, Gege'
'Diao, Donglin'
'Chaussy, Leo'
'Chevallier-Michaud, Sabine'
'Simaan, A. Jalila'
'Nava, Paola'
'Martinez, Alexandre'
'Colomban, Cedric'

_publ_section_title
;
 A caged tris(2-pyridylmethyl)amine ligand equipped with a Ctriazole-H
 hydrogen bonding cavity.
;
_journal_name_full 'Dalton Transactions'
_journal_paper_doi 10.1039/D2DT00607C
_journal_year 2022
_chemical_formula_moiety 'C54 H51 N13 O6, 1.5(C4 H10 O)'
_chemical_formula_sum 'C60 H66 N13 O7.5'
_chemical_formula_weight 1089.25
_space_group_crystal_system triclinic
_space_group_IT_number 2
_space_group_name_Hall '-P 1'
_space_group_name_H-M_alt 'P -1'
_atom_sites_solution_hydrogens geom
_audit_creation_date 2019-05-27
_audit_creation_method
;
Olex2 1.2
(compiled 2018.05.29 svn.r3510 for OlexSys, GUI svn.r5506)
;
_audit_update_record
;
2022-02-22 deposited with the CCDC.	2022-04-18 downloaded from the CCDC.
;
_cell_angle_alpha 106.615(2)
_cell_angle_beta 95.925(2)
_cell_angle_gamma 102.708(2)
_cell_formula_units_Z 2
_cell_length_a 9.7425(2)
_cell_length_b 15.3879(3)
_cell_length_c 20.5147(5)
_cell_measurement_reflns_used 15734
_cell_measurement_temperature 203.00(10)
_cell_measurement_theta_max 71.2770
_cell_measurement_theta_min 4.3490
_cell_volume 2829.13(12)
_computing_cell_refinement 'CrysAlisPro 1.171.39.46 (Rigaku OD, 2018)'
_computing_data_collection 'CrysAlisPro 1.171.39.46 (Rigaku OD, 2018)'
_computing_data_reduction 'CrysAlisPro 1.171.39.46 (Rigaku OD, 2018)'
_computing_molecular_graphics 'Olex2 (Dolomanov et al., 2009)'
_computing_publication_material 'Olex2 (Dolomanov et al., 2009)'
_computing_structure_refinement 'ShelXL (Sheldrick, 2015)'
_computing_structure_solution 'SHELXT 2014/5 (Sheldrick, 2014)'
_diffrn_ambient_environment N~2~
_diffrn_ambient_temperature 203.00(10)
_diffrn_detector 'CCD plate'
_diffrn_detector_area_resol_mean 5.3048
_diffrn_detector_type AtlasS2
_diffrn_measured_fraction_theta_full 0.998
_diffrn_measured_fraction_theta_max 0.978
_diffrn_measurement_details
;
List of Runs (angles in degrees, time in seconds):

  # Type    Start    End  Width  t~exp~   \w     \q     \k     \f   Frames
#--------------------------------------------------------------------------
  1  \w     -1.00  24.00   1.00    5.00    --   38.00  94.00  98.81   25
  2  \w    -89.00  -8.00   1.00    5.00    --  -40.32 -77.00   0.00   81
  3  \w    -40.00  31.00   1.00    5.00    --  -40.32  57.00  30.00   71
  4  \w    -89.00 -15.00   1.00    5.00    --  -40.32 -57.00-150.00   74
  5  \w   -113.00 -16.00   1.00    5.00    --  -40.32 -38.00  90.00   97
  6  \w    -73.00  31.00   1.00    5.00    --  -40.32  77.00 150.00  104
  7  \w    -86.00  -7.00   1.00    5.00    --  -40.32 125.00-120.00   79
  8  \w     10.00  91.00   1.00    5.00    --   40.32  19.00 -60.00   81
  9  \w     11.00  36.00   1.00    5.00    --   46.00  84.00  23.80   25
 10  \w     11.00  36.00   1.00    5.00    --   46.00  84.00 -88.49   25
 11  \w     17.00  42.00   1.00    5.00    --   50.00  80.00 -29.32   25
 12  \w     16.00  43.00   1.00    5.00    --   50.00  81.00-166.52   27
 13  \w     16.00  41.00   1.00    5.00    --   50.00  81.00 115.18   25
 14  \w     17.00  45.00   1.00    5.00    --   50.00  78.00-110.37   28
 15  \w     16.00  41.00   1.00    5.00    --   50.00  82.00  68.35   25
 16  \w     30.00  58.00   1.00    5.00    --   62.00  76.00 139.35   28
 17  \w     34.00  61.00   1.00    5.00    --   66.00  76.00-156.65   27
 18  \w     34.00  63.00   1.00    5.00    --   66.00  76.00 165.09   29
 19  \w     34.00  62.00   1.00    5.00    --   66.00  77.00 110.40   28
 20  \w     33.00 108.00   1.00    5.00    --   66.00  77.00  63.23   75
 21  \w     35.00  61.00   1.00    5.00    --   66.00  75.00  30.22   26
 22  \w     33.00  60.00   1.00    5.00    --   66.00  77.00 -85.10   27
 23  \w     91.00 143.00   1.00    5.00    --   70.00  77.00 -13.24   52
 24  \w    108.00 136.00   1.00    5.00    --   70.00  77.00-126.90   28
 25  \w     39.00  67.00   1.00    5.00    --   70.00  77.00 -13.24   28
 26  \w     40.00  68.00   1.00    5.00    --   70.00  64.00  48.07   28
 27  \w     37.00  79.00   1.00    5.00    --   70.00  77.00-126.90   42
 28  \w     38.00  68.00   1.00    5.00    --   70.00  76.00 -33.66   30
 29  \w     41.00  89.00   1.00   20.00    --   74.00  77.00 -61.46   48
 30  \w     62.00  92.00   1.00   20.00    --   90.00  54.00-143.17   30
 31  \w     71.00  97.00   1.00   20.00    --  102.66  77.00 120.00   26
 32  \w    133.00 160.00   1.00   20.00    --  102.66  61.00  90.00   27
 33  \w     73.00 178.00   1.00   20.00    --  102.66  77.00-180.00  105
 34  \w     74.00 102.00   1.00   20.00    --  102.66  61.00  90.00   28
 35  \w    110.00 174.00   1.00   20.00    --  102.66  77.00 -60.00   64
 36  \w     74.00 115.00   1.00   20.00    --  102.66  61.00 150.00   41
 37  \w     75.00 105.00   1.00   20.00    --  102.66  61.00 -30.00   30
 38  \w     71.00  97.00   1.00   20.00    --  102.66  77.00 -60.00   26
 39  \w     29.00 118.00   1.00   20.00    --  102.66-125.00 -60.00   89
 40  \w     35.00 108.00   1.00   20.00    --  102.66 -94.00  90.00   73
 41  \w     94.00 172.00   1.00   20.00    --  102.66 125.00  90.00   78
 42  \w     70.00 177.00   1.00   20.00    --  102.66  77.00  60.00  107
 43  \w     70.00 173.00   1.00   20.00    --  102.66  77.00-120.00  103
 44  \w     72.00  97.00   1.00   20.00    --  102.66  77.00  90.00   25
 45  \w    150.00 175.00   1.00   20.00    --  102.66  61.00 120.00   25
 46  \w     70.00 124.00   1.00   20.00    --  102.66  77.00  30.00   54
 47  \w     70.00 172.00   1.00   20.00    --  102.66  77.00 150.00  102
 48  \w     76.00 118.00   1.00   20.00    --  102.66  61.00 120.00   42
 49  \w     70.00 174.00   1.00   20.00    --  102.66  77.00 -90.00  104
 50  \w     75.00 103.00   1.00   20.00    --  102.66  61.00  30.00   28
 51  \w     64.00 134.00   1.00   20.00    --  102.66 -77.00  90.00   70
 52  \w     74.00 134.00   1.00   20.00    --  102.66  61.00  60.00   60
 53  \w     70.00 178.00   1.00   20.00    --  102.66  77.00   0.00  108
 54  \w     58.00 118.00   1.00   20.00    --  102.66-125.00  60.00   60
 55  \w     70.00 164.00   1.00   20.00    --  102.66  77.00 -30.00   94
 56  \w     70.00 155.00   1.00   20.00    --  102.66  77.00-150.00   85
;
_diffrn_measurement_device 'four-circle diffractometer'
_diffrn_measurement_device_type 'SuperNova, Dual, Cu at home/near, AtlasS2'
_diffrn_measurement_method '\w scans'
_diffrn_orient_matrix_type 'CrysAlisPro convention (1999,Acta A55,543-557)'
_diffrn_orient_matrix_UB_11 -0.1267296000
_diffrn_orient_matrix_UB_12 -0.0840635000
_diffrn_orient_matrix_UB_13 -0.0069625000
_diffrn_orient_matrix_UB_21 -0.0988304000
_diffrn_orient_matrix_UB_22 0.0405042000
_diffrn_orient_matrix_UB_23 -0.0397552000
_diffrn_orient_matrix_UB_31 0.0361271000
_diffrn_orient_matrix_UB_32 -0.0548758000
_diffrn_orient_matrix_UB_33 -0.0686501000
_diffrn_radiation_monochromator mirror
_diffrn_radiation_probe x-ray
_diffrn_radiation_type CuK\a
_diffrn_radiation_wavelength 1.54184
_diffrn_reflns_av_R_equivalents 0.0514
_diffrn_reflns_av_unetI/netI 0.0350
_diffrn_reflns_Laue_measured_fraction_full 0.998
_diffrn_reflns_Laue_measured_fraction_max 0.978
_diffrn_reflns_limit_h_max 11
_diffrn_reflns_limit_h_min -11
_diffrn_reflns_limit_k_max 18
_diffrn_reflns_limit_k_min -18
_diffrn_reflns_limit_l_max 25
_diffrn_reflns_limit_l_min -25
_diffrn_reflns_number 47874
_diffrn_reflns_point_group_measured_fraction_full 0.998
_diffrn_reflns_point_group_measured_fraction_max 0.978
_diffrn_reflns_theta_full 67.684
_diffrn_reflns_theta_max 71.901
_diffrn_reflns_theta_min 3.105
_diffrn_source 'micro-focus sealed X-ray tube'
_diffrn_source_type 'SuperNova (Cu) X-ray Source'
_exptl_absorpt_coefficient_mu 0.705
_exptl_absorpt_correction_T_max 1.00000
_exptl_absorpt_correction_T_min 0.68590
_exptl_absorpt_correction_type multi-scan
_exptl_absorpt_process_details
;
CrysAlisPro 1.171.39.46 (Rigaku Oxford Diffraction, 2018)
Empirical absorption correction using spherical harmonics,
 implemented in SCALE3 ABSPACK scaling algorithm.
;
_exptl_crystal_colour colourless
_exptl_crystal_colour_primary colourless
_exptl_crystal_density_diffrn 1.279
_exptl_crystal_description plate
_exptl_crystal_F_000 1154
_exptl_crystal_size_max 0.28
_exptl_crystal_size_mid 0.26
_exptl_crystal_size_min 0.03
_refine_diff_density_max 0.577
_refine_diff_density_min -0.443
_refine_diff_density_rms 0.049
_refine_ls_extinction_method none
_refine_ls_goodness_of_fit_ref 1.037
_refine_ls_hydrogen_treatment constr
_refine_ls_matrix_type full
_refine_ls_number_parameters 746
_refine_ls_number_reflns 10823
_refine_ls_number_restraints 25
_refine_ls_restrained_S_all 1.055
_refine_ls_R_factor_all 0.0863
_refine_ls_R_factor_gt 0.0592
_refine_ls_shift/su_max 0.000
_refine_ls_shift/su_mean 0.000
_refine_ls_structure_factor_coef Fsqd
_refine_ls_weighting_details 'w=1/[\s^2^(Fo^2^)+(0.0781P)^2^+1.9455P] where P=(Fo^2^+2Fc^2^)/3'
_refine_ls_weighting_scheme calc
_refine_ls_wR_factor_gt 0.1529
_refine_ls_wR_factor_ref 0.1726
_reflns_Friedel_coverage 0.000
_reflns_number_gt 7825
_reflns_number_total 10823
_reflns_threshold_expression 'I > 2\s(I)'
_cod_data_source_file d2dt00607c2.cif
_cod_data_source_block cc1exp116
_cod_original_cell_volume 2829.13(11)
_cod_original_formula_sum 'C60 H66 N13 O7.50'
_cod_database_code 7710181
_shelx_shelxl_version_number 2016/4
_chemical_oxdiff_formula 'c54 h51 n13 o6'
_shelx_space_group_comment
;
The symmetry employed for this shelxl refinement is uniquely defined
by the following loop, which should always be used as a source of
symmetry information in preference to the above space-group names.
They are only intended as comments.
;
_shelx_estimated_absorpt_t_max 0.979
_shelx_estimated_absorpt_t_min 0.827
_reflns_odcompleteness_completeness 99.93
_reflns_odcompleteness_iscentric 1
_reflns_odcompleteness_theta 64.99
_olex2_refinement_description
;
1. Fixed Uiso
 At 1.2 times of:
  All C(H) groups, All C(H,H) groups
 At 1.5 times of:
  All C(H,H,H) groups, All C(H,H,H,H,H,H) groups
2. Restrained distances
 O8-C61
 1.45 with sigma of 0.01
 O8-C60
 1.45 with sigma of 0.01
 C61-C59
 1.54 with sigma of 0.01
 C60-C59
 1.54 with sigma of 0.01
3. Uiso/Uaniso restraints and constraints
C56 \\sim C55: within 1.7A with sigma of 0.001 and sigma for terminal atoms of
0.002
Uanis(C35) = Uanis(C355)
4. Rigid body (RIGU) restrains
 O8, C59, C60, C61
 with sigma for 1-2 distances of 0.0005 and sigma for 1-3 distances of 0.0005
5. Others
 Fixed Sof: C35(0.5) H35A(0.5) H35B(0.5) H35C(0.5) H59D(0.5) H59E(0.5)
 H59F(0.5) H59A(0.5) H59B(0.5) H59C(0.5) C60(0.5) H60A(0.5) H60B(0.5) C61(0.5)
 H61A(0.5) H61B(0.5) C355(0.5) H35D(0.5) H35E(0.5) H35F(0.5)
6.a Secondary CH2 refined with riding coordinates:
 C1(H1A,H1B), C7(H7A,H7B), C10(H10A,H10B), C18(H18A,H18B), C19(H19A,H19B),
 C25(H25A,H25B), C28(H28A,H28B), C36(H36A,H36B), C37(H37A,H37B), C43(H43A,H43B),
  C46(H46A,H46B), C54(H54A,H54B), C56(H56A,H56B), C57(H57A,H57B), C60(H60A,
 H60B), C61(H61A,H61B)
6.b Aromatic/amide H refined with riding coordinates:
 C3(H3), C4(H4), C5(H5), C8(H8), C12(H12), C15(H15), C21(H21), C22(H22),
 C23(H23), C26(H26), C30(H30), C33(H33), C39(H39), C40(H40), C41(H41), C44(H44),
  C48(H48), C51(H51)
6.c Idealised Me refined as rotating group:
 C17(H17A,H17B,H17C), C35(H35A,H35B,H35C), C53(H53A,H53B,H53C), C55(H55A,H55B,
 H55C), C58(H58A,H58B,H58C), C59(H59D,H59E,H59F), C59(H59A,H59B,H59C),
 C355(H35D,H35E,H35F)
;
_olex2_submission_special_instructions 'No special instructions were received'
_oxdiff_exptl_absorpt_empirical_details
;
Empirical correction (ABSPACK) includes:
- Absorption correction using spherical harmonics
- Frame scaling
- Detector area scaling
;
_oxdiff_exptl_absorpt_empirical_full_max 1.554
_oxdiff_exptl_absorpt_empirical_full_min 0.672

loop_
_space_group_symop_operation_xyz
'x, y, z'
'-x, -y, -z'

loop_
_atom_site_label
_atom_site_type_symbol
_atom_site_fract_x
_atom_site_fract_y
_atom_site_fract_z
_atom_site_U_iso_or_equiv
_atom_site_adp_type
_atom_site_occupancy
_atom_site_site_symmetry_order
_atom_site_calc_flag
_atom_site_refinement_flags_posn
_atom_site_refinement_flags_adp
_atom_site_refinement_flags_occupancy
_atom_site_disorder_assembly
_atom_site_disorder_group
O1 O 0.69722(19) 0.58920(13) 0.90552(9) 0.0459(4) Uani 1 1 d . . . . .
O2 O 0.83169(19) 0.68963(13) 0.83409(10) 0.0489(5) Uani 1 1 d . . . . .
O3 O 0.0923(2) 0.10600(12) 0.66178(10) 0.0511(5) Uani 1 1 d . . . . .
O4 O 0.1553(3) 0.20323(14) 0.79146(10) 0.0711(7) Uani 1 1 d . . . . .
O5 O 0.70376(17) 0.39167(13) 0.50109(9) 0.0408(4) Uani 1 1 d . . . . .
O6 O 0.4908(2) 0.24601(13) 0.44947(10) 0.0504(5) Uani 1 1 d . . . . .
N1 N 0.5942(2) 0.06348(15) 0.79080(12) 0.0437(5) Uani 1 1 d . . . . .
N2 N 0.7386(2) 0.21752(15) 0.93636(11) 0.0447(5) Uani 1 1 d . . . . .
N3 N 0.8631(2) 0.41424(15) 1.00719(11) 0.0424(5) Uani 1 1 d . . . . .
N4 N 0.8393(3) 0.47069(17) 1.06552(11) 0.0515(6) Uani 1 1 d . . . . .
N5 N 0.7558(3) 0.51926(17) 1.04710(12) 0.0523(6) Uani 1 1 d . . . . .
N6 N 0.4152(2) -0.13257(14) 0.71180(11) 0.0399(5) Uani 1 1 d . . . . .
N7 N 0.1495(2) -0.16565(14) 0.60927(11) 0.0417(5) Uani 1 1 d . . . . .
N8 N 0.0179(3) -0.19269(18) 0.57337(16) 0.0679(8) Uani 1 1 d . . . . .
N9 N -0.0133(3) -0.11749(18) 0.56371(16) 0.0675(8) Uani 1 1 d . . . . .
N10 N 0.7767(2) 0.28921(14) 0.77564(11) 0.0384(5) Uani 1 1 d . . . . .
N11 N 0.8864(2) 0.47302(14) 0.70993(11) 0.0386(5) Uani 1 1 d . . . . .
N12 N 0.9409(2) 0.56375(15) 0.71607(13) 0.0477(6) Uani 1 1 d . . . . .
N13 N 0.9300(2) 0.56919(16) 0.65271(13) 0.0464(5) Uani 1 1 d . . . . .
C1 C 0.5392(3) 0.10179(18) 0.85379(14) 0.0456(6) Uani 1 1 d . . . . .
H1A H 0.457897 0.054197 0.856254 0.055 Uiso 1 1 calc R . . . .
H1B H 0.504596 0.154784 0.849663 0.055 Uiso 1 1 calc R . . . .
C2 C 0.6435(3) 0.13367(18) 0.92087(14) 0.0454(6) Uani 1 1 d . . . . .
C3 C 0.6446(4) 0.0789(2) 0.96437(16) 0.0623(9) Uani 1 1 d . . . . .
H3 H 0.578365 0.020880 0.952811 0.075 Uiso 1 1 calc R . . . .
C4 C 0.7436(5) 0.1107(2) 1.02435(17) 0.0726(10) Uani 1 1 d . . . . .
H4 H 0.745360 0.074717 1.053811 0.087 Uiso 1 1 calc R . . . .
C5 C 0.8402(4) 0.1971(2) 1.03987(17) 0.0639(9) Uani 1 1 d . . . . .
H5 H 0.908351 0.220652 1.080175 0.077 Uiso 1 1 calc R . . . .
C6 C 0.8345(3) 0.24795(19) 0.99500(14) 0.0466(6) Uani 1 1 d . . . . .
C7 C 0.9387(3) 0.3427(2) 1.00942(16) 0.0516(7) Uani 1 1 d . . . . .
H7A H 0.997652 0.360615 1.054646 0.062 Uiso 1 1 calc R . . . .
H7B H 1.000955 0.338632 0.975314 0.062 Uiso 1 1 calc R . . . .
C8 C 0.7938(3) 0.42558(19) 0.95136(13) 0.0459(6) Uani 1 1 d . . . . .
H8 H 0.792391 0.394170 0.905146 0.055 Uiso 1 1 calc R . . . .
C9 C 0.7266(3) 0.49277(18) 0.97709(13) 0.0430(6) Uani 1 1 d . . . . .
C10 C 0.6242(3) 0.5285(2) 0.93952(17) 0.0560(8) Uani 1 1 d . . . . .
H10A H 0.554263 0.475845 0.905604 0.067 Uiso 1 1 calc R . . . .
H10B H 0.573675 0.562519 0.971948 0.067 Uiso 1 1 calc R . . . .
C11 C 0.6180(3) 0.59196(17) 0.84649(12) 0.0371(5) Uani 1 1 d . . . . .
C12 C 0.4732(3) 0.55207(16) 0.82532(12) 0.0351(5) Uani 1 1 d . . . . .
H12 H 0.421464 0.527213 0.854443 0.042 Uiso 1 1 calc R . . . .
C13 C 0.4015(3) 0.54782(15) 0.76137(12) 0.0329(5) Uani 1 1 d . . . . .
C14 C 0.4800(2) 0.58401(15) 0.71747(12) 0.0318(5) Uani 1 1 d . . . . .
C15 C 0.6238(3) 0.63199(17) 0.74215(13) 0.0366(5) Uani 1 1 d . . . . .
H15 H 0.674671 0.660169 0.714323 0.044 Uiso 1 1 calc R . . . .
C16 C 0.6932(3) 0.63913(17) 0.80643(13) 0.0377(5) Uani 1 1 d . . . . .
C17 C 0.8901(3) 0.7568(2) 0.80117(18) 0.0596(8) Uani 1 1 d . . . . .
H17A H 0.900240 0.724232 0.755180 0.089 Uiso 1 1 calc GR . . . .
H17B H 0.982024 0.794724 0.827268 0.089 Uiso 1 1 calc GR . . . .
H17C H 0.827052 0.796260 0.799088 0.089 Uiso 1 1 calc GR . . . .
C18 C 0.2413(2) 0.50488(16) 0.74381(13) 0.0340(5) Uani 1 1 d . . . . .
H18A H 0.201130 0.528569 0.709291 0.041 Uiso 1 1 calc R . . . .
H18B H 0.200658 0.525696 0.784918 0.041 Uiso 1 1 calc R . . . .
C19 C 0.6299(3) -0.02533(18) 0.78706(15) 0.0467(7) Uani 1 1 d . . . . .
H19A H 0.689556 -0.017813 0.830217 0.056 Uiso 1 1 calc R . . . .
H19B H 0.684649 -0.040090 0.750394 0.056 Uiso 1 1 calc R . . . .
C20 C 0.4993(3) -0.10624(17) 0.77374(14) 0.0429(6) Uani 1 1 d . . . . .
C21 C 0.4703(4) -0.15226(19) 0.82155(16) 0.0563(8) Uani 1 1 d . . . . .
H21 H 0.532016 -0.133680 0.863648 0.068 Uiso 1 1 calc R . . . .
C22 C 0.3494(4) -0.22591(19) 0.80659(16) 0.0583(8) Uani 1 1 d . . . . .
H22 H 0.328442 -0.257457 0.838304 0.070 Uiso 1 1 calc R . . . .
C23 C 0.2610(3) -0.25155(18) 0.74419(16) 0.0494(7) Uani 1 1 d . . . . .
H23 H 0.177269 -0.299580 0.733273 0.059 Uiso 1 1 calc R . . . .
C24 C 0.2986(3) -0.20450(17) 0.69720(14) 0.0404(6) Uani 1 1 d . . . . .
C25 C 0.2133(3) -0.23647(18) 0.62546(15) 0.0471(6) Uani 1 1 d . . . . .
H25A H 0.275030 -0.253788 0.592508 0.056 Uiso 1 1 calc R . . . .
H25B H 0.137626 -0.292236 0.619844 0.056 Uiso 1 1 calc R . . . .
C26 C 0.2037(3) -0.07385(19) 0.62234(16) 0.0554(8) Uani 1 1 d . . . . .
H26 H 0.294253 -0.037904 0.646106 0.066 Uiso 1 1 calc R . . . .
C27 C 0.0983(3) -0.04353(18) 0.59355(13) 0.0448(6) Uani 1 1 d . . . . .
C28 C 0.0963(4) 0.05256(19) 0.59349(14) 0.0534(7) Uani 1 1 d . . . . .
H28A H 0.181211 0.081043 0.578484 0.064 Uiso 1 1 calc R . . . .
H28B H 0.012973 0.050115 0.562088 0.064 Uiso 1 1 calc R . . . .
C29 C 0.1218(3) 0.20198(17) 0.67644(13) 0.0395(6) Uani 1 1 d . . . . .
C30 C 0.1230(2) 0.24833(18) 0.62808(13) 0.0368(5) Uani 1 1 d . . . . .
H30 H 0.097291 0.213402 0.581418 0.044 Uiso 1 1 calc R . . . .
C31 C 0.1619(2) 0.34658(17) 0.64718(12) 0.0329(5) Uani 1 1 d . . . . .
C32 C 0.1964(2) 0.39830(16) 0.71683(12) 0.0331(5) Uani 1 1 d . . . . .
C33 C 0.1901(3) 0.35057(17) 0.76594(13) 0.0393(6) Uani 1 1 d . . . . .
H33 H 0.209745 0.385113 0.812694 0.047 Uiso 1 1 calc R . . . .
C34 C 0.1556(3) 0.25404(18) 0.74664(13) 0.0425(6) Uani 1 1 d . . . . .
C35 C 0.2500(12) 0.2551(7) 0.8615(5) 0.077(3) Uani 0.5 1 d . . . A 1
H35A H 0.339618 0.290194 0.855463 0.115 Uiso 0.5 1 calc GR . . A 1
H35B H 0.266797 0.210607 0.883957 0.115 Uiso 0.5 1 calc GR . . A 1
H35C H 0.203728 0.297251 0.889341 0.115 Uiso 0.5 1 calc GR . . A 1
C36 C 0.1700(2) 0.39102(18) 0.58967(12) 0.0349(5) Uani 1 1 d . . . . .
H36A H 0.095596 0.352782 0.550411 0.042 Uiso 1 1 calc R . . . .
H36B H 0.152842 0.452751 0.605811 0.042 Uiso 1 1 calc R . . . .
C37 C 0.7121(3) 0.13038(19) 0.77816(15) 0.0455(6) Uani 1 1 d . . . . .
H37A H 0.750666 0.097508 0.739518 0.055 Uiso 1 1 calc R . . . .
H37B H 0.787496 0.154692 0.818503 0.055 Uiso 1 1 calc R . . . .
C38 C 0.6687(3) 0.21225(18) 0.76255(13) 0.0396(6) Uani 1 1 d . . . . .
C39 C 0.5311(3) 0.2060(2) 0.73301(15) 0.0475(7) Uani 1 1 d . . . . .
H39 H 0.458598 0.151290 0.724124 0.057 Uiso 1 1 calc R . . . .
C40 C 0.5030(3) 0.2825(2) 0.71693(15) 0.0479(7) Uani 1 1 d . . . . .
H40 H 0.411123 0.280162 0.697508 0.058 Uiso 1 1 calc R . . . .
C41 C 0.6128(3) 0.3622(2) 0.73003(14) 0.0429(6) Uani 1 1 d . . . . .
H41 H 0.596610 0.414629 0.719791 0.051 Uiso 1 1 calc R . . . .
C42 C 0.7482(3) 0.36255(17) 0.75888(12) 0.0361(5) Uani 1 1 d . . . . .
C43 C 0.8751(3) 0.44532(19) 0.77240(14) 0.0438(6) Uani 1 1 d . . . . .
H43A H 0.865183 0.497682 0.809683 0.053 Uiso 1 1 calc R . . . .
H43B H 0.961651 0.429037 0.786512 0.053 Uiso 1 1 calc R . . . .
C44 C 0.8427(3) 0.42090(18) 0.64340(14) 0.0400(6) Uani 1 1 d . . . . .
H44 H 0.802592 0.356346 0.625755 0.048 Uiso 1 1 calc R . . . .
C45 C 0.8695(2) 0.48238(18) 0.60693(14) 0.0375(5) Uani 1 1 d . . . . .
C46 C 0.8293(3) 0.46659(19) 0.53181(14) 0.0425(6) Uani 1 1 d . . . . .
H46A H 0.813353 0.523729 0.525112 0.051 Uiso 1 1 calc R . . . .
H46B H 0.907664 0.452331 0.508890 0.051 Uiso 1 1 calc R . . . .
C47 C 0.5786(2) 0.40003(17) 0.52506(12) 0.0328(5) Uani 1 1 d . . . . .
C48 C 0.5587(2) 0.47945(17) 0.57091(12) 0.0339(5) Uani 1 1 d . . . . .
H48 H 0.634362 0.533309 0.587836 0.041 Uiso 1 1 calc R . . . .
C49 C 0.4271(2) 0.48107(16) 0.59266(12) 0.0310(5) Uani 1 1 d . . . . .
C50 C 0.3143(2) 0.40029(17) 0.56688(12) 0.0320(5) Uani 1 1 d . . . . .
C51 C 0.3344(3) 0.32128(17) 0.51859(12) 0.0364(5) Uani 1 1 d . . . . .
H51 H 0.258129 0.267935 0.500252 0.044 Uiso 1 1 calc R . . . .
C52 C 0.4634(3) 0.32001(17) 0.49737(12) 0.0369(5) Uani 1 1 d . . . . .
C53 C 0.3737(4) 0.1659(3) 0.4170(2) 0.0852(13) Uani 1 1 d . . . . .
H53A H 0.405113 0.119145 0.384477 0.128 Uiso 1 1 calc GR . . . .
H53B H 0.299780 0.183726 0.393292 0.128 Uiso 1 1 calc GR . . . .
H53C H 0.337066 0.140713 0.451380 0.128 Uiso 1 1 calc GR . . . .
C54 C 0.4172(3) 0.57235(16) 0.64360(13) 0.0342(5) Uani 1 1 d . . . . .
H54A H 0.467671 0.624849 0.630604 0.041 Uiso 1 1 calc R . . . .
H54B H 0.317699 0.573501 0.641067 0.041 Uiso 1 1 calc R . . . .
O7 O 0.1828(4) 0.06423(19) 0.91072(14) 0.0812(8) Uani 1 1 d . . . . .
C55 C 0.3035(9) 0.1711(4) 1.0202(3) 0.150(2) Uani 1 1 d . U . . .
H55A H 0.366208 0.131001 1.020776 0.225 Uiso 1 1 calc GR . . . .
H55B H 0.290905 0.199852 1.066545 0.225 Uiso 1 1 calc GR . . . .
H55C H 0.344489 0.218978 1.001218 0.225 Uiso 1 1 calc GR . . . .
C56 C 0.1611(10) 0.1138(4) 0.9766(3) 0.149(2) Uani 1 1 d . U . . .
H56A H 0.114247 0.069965 0.998349 0.179 Uiso 1 1 calc R . . . .
H56B H 0.100367 0.154731 0.972124 0.179 Uiso 1 1 calc R . . . .
C57 C 0.0580(5) 0.0187(3) 0.8609(3) 0.1090(18) Uani 1 1 d . . . . .
H57A H 0.004859 0.063682 0.856340 0.131 Uiso 1 1 calc R . . . .
H57B H -0.002336 -0.029144 0.875148 0.131 Uiso 1 1 calc R . . . .
C58 C 0.0971(6) -0.0252(3) 0.7935(3) 0.1004(15) Uani 1 1 d . . . . .
H58A H 0.011969 -0.055807 0.759322 0.151 Uiso 1 1 calc GR . . . .
H58B H 0.147940 -0.070668 0.798029 0.151 Uiso 1 1 calc GR . . . .
H58C H 0.156894 0.022316 0.779644 0.151 Uiso 1 1 calc GR . . . .
O8 O 0.500000 0.000000 0.500000 0.1336(19) Uani 1 2 d DS TU P . .
C59 C 0.3034(9) -0.1328(6) 0.4292(4) 0.177(3) Uani 1 1 d D U . . .
H59D H 0.311704 -0.166966 0.461305 0.266 Uiso 0.5 1 calc GR . . B 1
H59E H 0.277543 -0.175878 0.382937 0.266 Uiso 0.5 1 calc GR . . B 1
H59F H 0.231076 -0.099790 0.438672 0.266 Uiso 0.5 1 calc GR . . B 1
H59A H 0.250338 -0.104143 0.403328 0.266 Uiso 0.5 1 calc GR . . C -2
H59B H 0.239273 -0.184753 0.436621 0.266 Uiso 0.5 1 calc GR . . C -2
H59C H 0.373237 -0.154898 0.403923 0.266 Uiso 0.5 1 calc GR . . C -2
C60 C 0.4376(15) -0.0668(10) 0.4363(5) 0.168(6) Uani 0.5 1 d D U . D 1
H60A H 0.505837 -0.102597 0.421989 0.202 Uiso 0.5 1 calc R . . D 1
H60B H 0.425414 -0.033387 0.403471 0.202 Uiso 0.5 1 calc R . . D 1
C61 C 0.3753(19) -0.0639(14) 0.4957(7) 0.248(12) Uani 0.5 1 d D U . D -2
H61A H 0.308018 -0.029088 0.513376 0.297 Uiso 0.5 1 calc R . . D -2
H61B H 0.393767 -0.098398 0.527061 0.297 Uiso 0.5 1 calc R . . D -2
C355 C 0.1594(12) 0.2563(7) 0.8608(5) 0.077(3) Uani 0.5 1 d . . . A 2
H35D H 0.251955 0.299698 0.879036 0.115 Uiso 0.5 1 calc GR . . A 2
H35E H 0.141502 0.214738 0.887900 0.115 Uiso 0.5 1 calc GR . . A 2
H35F H 0.087610 0.290341 0.862560 0.115 Uiso 0.5 1 calc GR . . A 2

loop_
_atom_site_aniso_label
_atom_site_aniso_U_11
_atom_site_aniso_U_22
_atom_site_aniso_U_33
_atom_site_aniso_U_23
_atom_site_aniso_U_13
_atom_site_aniso_U_12
O1 0.0483(10) 0.0452(10) 0.0417(10) 0.0218(8) -0.0025(8) 0.0015(8)
O2 0.0447(10) 0.0476(11) 0.0478(11) 0.0208(9) -0.0028(8) -0.0038(8)
O3 0.0793(14) 0.0311(9) 0.0394(10) 0.0109(8) 0.0108(9) 0.0079(9)
O4 0.139(2) 0.0348(10) 0.0384(11) 0.0183(9) 0.0166(12) 0.0121(12)
O5 0.0345(9) 0.0470(10) 0.0414(10) 0.0137(8) 0.0108(7) 0.0105(8)
O6 0.0483(11) 0.0419(10) 0.0516(12) 0.0020(9) 0.0160(9) 0.0068(8)
N1 0.0463(12) 0.0325(11) 0.0472(13) 0.0134(10) -0.0008(10) 0.0032(9)
N2 0.0518(13) 0.0362(11) 0.0424(12) 0.0135(10) 0.0000(10) 0.0064(10)
N3 0.0493(12) 0.0347(11) 0.0344(12) 0.0081(9) -0.0034(9) 0.0018(9)
N4 0.0678(16) 0.0479(13) 0.0315(12) 0.0071(10) -0.0040(10) 0.0137(12)
N5 0.0663(15) 0.0508(14) 0.0399(13) 0.0140(11) 0.0032(11) 0.0188(12)
N6 0.0438(11) 0.0293(10) 0.0421(12) 0.0083(9) 0.0027(9) 0.0065(9)
N7 0.0428(12) 0.0303(10) 0.0423(12) 0.0036(9) -0.0017(9) 0.0048(9)
N8 0.0547(15) 0.0437(14) 0.089(2) 0.0208(14) -0.0223(14) -0.0036(12)
N9 0.0589(16) 0.0454(14) 0.089(2) 0.0264(14) -0.0186(14) 0.0023(12)
N10 0.0384(11) 0.0382(11) 0.0365(11) 0.0144(9) 0.0023(8) 0.0045(9)
N11 0.0330(10) 0.0364(11) 0.0477(13) 0.0194(10) 0.0031(9) 0.0058(8)
N12 0.0439(12) 0.0388(12) 0.0564(14) 0.0210(11) -0.0046(10) 0.0008(10)
N13 0.0402(11) 0.0435(12) 0.0569(14) 0.0257(11) 0.0000(10) 0.0049(10)
C1 0.0491(15) 0.0342(13) 0.0485(16) 0.0140(12) 0.0033(12) 0.0026(11)
C2 0.0583(16) 0.0347(13) 0.0415(15) 0.0120(11) 0.0073(12) 0.0096(12)
C3 0.093(2) 0.0382(15) 0.0518(18) 0.0188(14) 0.0077(16) 0.0068(15)
C4 0.118(3) 0.0512(19) 0.0506(19) 0.0264(16) -0.0005(19) 0.0195(19)
C5 0.088(2) 0.0528(18) 0.0477(18) 0.0175(15) -0.0110(16) 0.0199(17)
C6 0.0549(16) 0.0397(14) 0.0433(15) 0.0104(12) 0.0010(12) 0.0155(12)
C7 0.0490(16) 0.0466(16) 0.0522(17) 0.0109(13) -0.0025(13) 0.0102(13)
C8 0.0593(17) 0.0422(14) 0.0287(13) 0.0116(11) -0.0005(11) 0.0015(12)
C9 0.0485(15) 0.0407(14) 0.0353(14) 0.0166(11) -0.0002(11) -0.0001(12)
C10 0.0519(16) 0.0641(19) 0.0578(18) 0.0377(16) 0.0028(13) 0.0059(14)
C11 0.0455(14) 0.0320(12) 0.0333(13) 0.0119(10) 0.0025(10) 0.0093(10)
C12 0.0414(13) 0.0316(12) 0.0355(13) 0.0138(10) 0.0099(10) 0.0105(10)
C13 0.0398(12) 0.0250(11) 0.0362(13) 0.0104(10) 0.0086(10) 0.0117(9)
C14 0.0378(12) 0.0249(11) 0.0355(12) 0.0109(9) 0.0076(9) 0.0116(9)
C15 0.0411(13) 0.0332(12) 0.0366(13) 0.0143(10) 0.0083(10) 0.0073(10)
C16 0.0382(13) 0.0310(12) 0.0407(14) 0.0106(10) 0.0043(10) 0.0050(10)
C17 0.0552(17) 0.0479(17) 0.069(2) 0.0300(15) -0.0047(15) -0.0086(13)
C18 0.0379(12) 0.0337(12) 0.0362(13) 0.0143(10) 0.0104(10) 0.0152(10)
C19 0.0493(15) 0.0354(13) 0.0480(16) 0.0100(12) -0.0063(12) 0.0075(11)
C20 0.0532(15) 0.0288(12) 0.0421(14) 0.0089(11) -0.0006(11) 0.0089(11)
C21 0.082(2) 0.0342(14) 0.0471(17) 0.0140(12) -0.0033(14) 0.0096(14)
C22 0.091(2) 0.0330(14) 0.0523(18) 0.0191(13) 0.0146(16) 0.0117(15)
C23 0.0571(17) 0.0268(12) 0.0614(18) 0.0108(12) 0.0161(14) 0.0071(12)
C24 0.0435(14) 0.0270(12) 0.0472(15) 0.0061(11) 0.0065(11) 0.0102(10)
C25 0.0486(15) 0.0303(13) 0.0523(16) 0.0018(12) -0.0003(12) 0.0094(11)
C26 0.0539(17) 0.0329(14) 0.0625(19) 0.0067(13) -0.0135(14) -0.0001(12)
C27 0.0570(16) 0.0364(13) 0.0348(14) 0.0066(11) 0.0008(11) 0.0096(12)
C28 0.079(2) 0.0397(15) 0.0354(14) 0.0075(12) -0.0019(13) 0.0141(14)
C29 0.0444(14) 0.0317(12) 0.0412(14) 0.0120(11) 0.0076(11) 0.0070(10)
C30 0.0334(12) 0.0402(13) 0.0339(13) 0.0108(11) 0.0024(9) 0.0062(10)
C31 0.0254(11) 0.0382(13) 0.0391(13) 0.0170(11) 0.0057(9) 0.0098(9)
C32 0.0300(11) 0.0343(12) 0.0385(13) 0.0140(10) 0.0084(9) 0.0113(9)
C33 0.0504(14) 0.0353(13) 0.0323(13) 0.0098(10) 0.0115(10) 0.0104(11)
C34 0.0597(16) 0.0353(13) 0.0356(14) 0.0160(11) 0.0120(11) 0.0105(12)
C35 0.152(9) 0.045(2) 0.0335(19) 0.0200(17) 0.009(6) 0.020(6)
C36 0.0310(11) 0.0409(13) 0.0348(13) 0.0160(11) 0.0021(9) 0.0099(10)
C37 0.0457(14) 0.0403(14) 0.0469(15) 0.0155(12) 0.0001(11) 0.0057(11)
C38 0.0420(13) 0.0382(13) 0.0351(13) 0.0132(11) 0.0018(10) 0.0038(11)
C39 0.0385(14) 0.0478(15) 0.0510(16) 0.0201(13) -0.0005(11) -0.0014(12)
C40 0.0346(13) 0.0590(17) 0.0527(17) 0.0242(14) 0.0028(11) 0.0112(12)
C41 0.0387(13) 0.0490(15) 0.0474(15) 0.0227(12) 0.0071(11) 0.0150(12)
C42 0.0358(12) 0.0390(13) 0.0344(13) 0.0145(11) 0.0052(10) 0.0081(10)
C43 0.0400(13) 0.0456(15) 0.0445(15) 0.0201(12) -0.0004(11) 0.0040(11)
C44 0.0371(13) 0.0369(13) 0.0457(15) 0.0153(11) 0.0066(11) 0.0064(10)
C45 0.0276(11) 0.0394(13) 0.0491(15) 0.0194(12) 0.0070(10) 0.0086(10)
C46 0.0334(12) 0.0506(15) 0.0496(15) 0.0248(13) 0.0123(11) 0.0093(11)
C47 0.0312(11) 0.0414(13) 0.0306(12) 0.0162(10) 0.0064(9) 0.0125(10)
C48 0.0344(12) 0.0334(12) 0.0332(12) 0.0146(10) 0.0011(9) 0.0046(9)
C49 0.0341(12) 0.0342(12) 0.0308(12) 0.0174(10) 0.0044(9) 0.0126(9)
C50 0.0330(11) 0.0376(12) 0.0292(12) 0.0158(10) 0.0026(9) 0.0114(10)
C51 0.0344(12) 0.0377(13) 0.0335(13) 0.0112(10) 0.0025(10) 0.0039(10)
C52 0.0399(13) 0.0367(13) 0.0335(13) 0.0106(11) 0.0060(10) 0.0097(10)
C53 0.072(2) 0.061(2) 0.084(3) -0.0216(19) 0.032(2) -0.0086(18)
C54 0.0345(12) 0.0328(12) 0.0416(13) 0.0186(10) 0.0074(10) 0.0120(10)
O7 0.129(2) 0.0691(16) 0.0735(17) 0.0384(14) 0.0421(17) 0.0519(17)
C55 0.298(8) 0.113(4) 0.076(3) 0.034(3) 0.048(3) 0.117(4)
C56 0.296(8) 0.109(4) 0.080(3) 0.037(3) 0.060(3) 0.108(4)
C57 0.092(3) 0.059(2) 0.174(6) 0.041(3) 0.031(4) 0.007(2)
C58 0.130(4) 0.062(2) 0.096(3) 0.028(2) -0.001(3) 0.003(3)
O8 0.181(5) 0.131(4) 0.089(3) 0.027(3) 0.020(3) 0.051(4)
C59 0.196(7) 0.186(7) 0.113(5) 0.018(5) 0.031(4) 0.014(5)
C60 0.195(8) 0.163(9) 0.107(5) 0.008(5) 0.023(6) 0.017(6)
C61 0.259(11) 0.239(16) 0.141(8) -0.006(7) 0.029(7) -0.053(11)
C355 0.152(9) 0.045(2) 0.0335(19) 0.0200(17) 0.009(6) 0.020(6)

loop_
_atom_type_symbol
_atom_type_description
_atom_type_scat_dispersion_real
_atom_type_scat_dispersion_imag
_atom_type_scat_source
C C 0.0181 0.0091 'International Tables Vol C Tables 4.2.6.8 and 6.1.1.4'
H H 0.0000 0.0000 'International Tables Vol C Tables 4.2.6.8 and 6.1.1.4'
N N 0.0311 0.0180 'International Tables Vol C Tables 4.2.6.8 and 6.1.1.4'
O O 0.0492 0.0322 'International Tables Vol C Tables 4.2.6.8 and 6.1.1.4'

loop_
_geom_angle_atom_site_label_1
_geom_angle_atom_site_label_2
_geom_angle_atom_site_label_3
_geom_angle
_geom_angle_site_symmetry_1
_geom_angle_site_symmetry_3
_geom_angle_publ_flag
C11 O1 C10 115.5(2) . . ?
C16 O2 C17 114.8(2) . . ?
C29 O3 C28 116.9(2) . . ?
C34 O4 C35 115.1(4) . . ?
C34 O4 C355 113.7(4) . . ?
C47 O5 C46 118.2(2) . . ?
C52 O6 C53 116.8(2) . . ?
C19 N1 C1 112.7(2) . . ?
C37 N1 C1 114.1(2) . . ?
C37 N1 C19 111.4(2) . . ?
C6 N2 C2 118.5(2) . . ?
N4 N3 C7 120.5(2) . . ?
N4 N3 C8 111.0(2) . . ?
C8 N3 C7 127.9(2) . . ?
N5 N4 N3 106.8(2) . . ?
N4 N5 C9 108.8(2) . . ?
C24 N6 C20 118.2(2) . . ?
N8 N7 C25 118.9(2) . . ?
N8 N7 C26 110.2(2) . . ?
C26 N7 C25 130.8(2) . . ?
N9 N8 N7 107.4(2) . . ?
N8 N9 C27 108.9(2) . . ?
C38 N10 C42 117.7(2) . . ?
N12 N11 C43 119.5(2) . . ?
C44 N11 N12 110.8(2) . . ?
C44 N11 C43 129.6(2) . . ?
N13 N12 N11 106.6(2) . . ?
N12 N13 C45 109.2(2) . . ?
N1 C1 H1A 108.2 . . ?
N1 C1 H1B 108.2 . . ?
N1 C1 C2 116.2(2) . . ?
H1A C1 H1B 107.4 . . ?
C2 C1 H1A 108.2 . . ?
C2 C1 H1B 108.2 . . ?
N2 C2 C1 116.6(2) . . ?
N2 C2 C3 121.0(3) . . ?
C3 C2 C1 122.4(3) . . ?
C2 C3 H3 120.0 . . ?
C4 C3 C2 120.0(3) . . ?
C4 C3 H3 120.0 . . ?
C3 C4 H4 120.8 . . ?
C3 C4 C5 118.4(3) . . ?
C5 C4 H4 120.8 . . ?
C4 C5 H5 120.5 . . ?
C6 C5 C4 119.1(3) . . ?
C6 C5 H5 120.5 . . ?
N2 C6 C5 122.9(3) . . ?
N2 C6 C7 116.0(2) . . ?
C5 C6 C7 121.1(3) . . ?
N3 C7 C6 110.9(2) . . ?
N3 C7 H7A 109.5 . . ?
N3 C7 H7B 109.5 . . ?
C6 C7 H7A 109.5 . . ?
C6 C7 H7B 109.5 . . ?
H7A C7 H7B 108.0 . . ?
N3 C8 H8 127.5 . . ?
N3 C8 C9 104.9(2) . . ?
C9 C8 H8 127.5 . . ?
N5 C9 C10 122.3(3) . . ?
C8 C9 N5 108.5(2) . . ?
C8 C9 C10 129.0(3) . . ?
O1 C10 C9 110.9(2) . . ?
O1 C10 H10A 109.5 . . ?
O1 C10 H10B 109.5 . . ?
C9 C10 H10A 109.5 . . ?
C9 C10 H10B 109.5 . . ?
H10A C10 H10B 108.0 . . ?
O1 C11 C16 116.4(2) . . ?
C12 C11 O1 124.5(2) . . ?
C12 C11 C16 119.1(2) . . ?
C11 C12 H12 119.0 . . ?
C11 C12 C13 122.0(2) . . ?
C13 C12 H12 119.0 . . ?
C12 C13 C18 117.8(2) . . ?
C14 C13 C12 118.7(2) . . ?
C14 C13 C18 123.4(2) . . ?
C13 C14 C15 118.5(2) . . ?
C13 C14 C54 123.2(2) . . ?
C15 C14 C54 118.3(2) . . ?
C14 C15 H15 118.8 . . ?
C16 C15 C14 122.4(2) . . ?
C16 C15 H15 118.8 . . ?
O2 C16 C11 117.3(2) . . ?
O2 C16 C15 124.2(2) . . ?
C15 C16 C11 118.5(2) . . ?
O2 C17 H17A 109.5 . . ?
O2 C17 H17B 109.5 . . ?
O2 C17 H17C 109.5 . . ?
H17A C17 H17B 109.5 . . ?
H17A C17 H17C 109.5 . . ?
H17B C17 H17C 109.5 . . ?
C13 C18 H18A 108.6 . . ?
C13 C18 H18B 108.6 . . ?
C13 C18 C32 114.68(19) . . ?
H18A C18 H18B 107.6 . . ?
C32 C18 H18A 108.6 . . ?
C32 C18 H18B 108.6 . . ?
N1 C19 H19A 109.0 . . ?
N1 C19 H19B 109.0 . . ?
N1 C19 C20 112.8(2) . . ?
H19A C19 H19B 107.8 . . ?
C20 C19 H19A 109.0 . . ?
C20 C19 H19B 109.0 . . ?
N6 C20 C19 115.9(2) . . ?
N6 C20 C21 121.9(2) . . ?
C21 C20 C19 122.2(2) . . ?
C20 C21 H21 120.1 . . ?
C22 C21 C20 119.7(3) . . ?
C22 C21 H21 120.1 . . ?
C21 C22 H22 120.7 . . ?
C23 C22 C21 118.6(3) . . ?
C23 C22 H22 120.7 . . ?
C22 C23 H23 120.5 . . ?
C22 C23 C24 118.9(3) . . ?
C24 C23 H23 120.5 . . ?
N6 C24 C23 122.5(2) . . ?
N6 C24 C25 116.5(2) . . ?
C23 C24 C25 120.8(2) . . ?
N7 C25 C24 113.9(2) . . ?
N7 C25 H25A 108.8 . . ?
N7 C25 H25B 108.8 . . ?
C24 C25 H25A 108.8 . . ?
C24 C25 H25B 108.8 . . ?
H25A C25 H25B 107.7 . . ?
N7 C26 H26 127.2 . . ?
N7 C26 C27 105.6(2) . . ?
C27 C26 H26 127.2 . . ?
N9 C27 C26 107.9(2) . . ?
N9 C27 C28 122.3(3) . . ?
C26 C27 C28 129.7(3) . . ?
O3 C28 C27 107.8(2) . . ?
O3 C28 H28A 110.1 . . ?
O3 C28 H28B 110.1 . . ?
C27 C28 H28A 110.1 . . ?
C27 C28 H28B 110.1 . . ?
H28A C28 H28B 108.5 . . ?
O3 C29 C30 125.3(2) . . ?
O3 C29 C34 115.4(2) . . ?
C30 C29 C34 119.3(2) . . ?
C29 C30 H30 119.1 . . ?
C29 C30 C31 121.9(2) . . ?
C31 C30 H30 119.1 . . ?
C30 C31 C36 117.8(2) . . ?
C32 C31 C30 118.8(2) . . ?
C32 C31 C36 123.3(2) . . ?
C31 C32 C18 123.7(2) . . ?
C31 C32 C33 119.0(2) . . ?
C33 C32 C18 117.3(2) . . ?
C32 C33 H33 119.2 . . ?
C34 C33 C32 121.7(2) . . ?
C34 C33 H33 119.2 . . ?
O4 C34 C29 115.9(2) . . ?
O4 C34 C33 124.8(2) . . ?
C33 C34 C29 119.2(2) . . ?
O4 C35 H35A 109.5 . . ?
O4 C35 H35B 109.5 . . ?
O4 C35 H35C 109.5 . . ?
H35A C35 H35B 109.5 . . ?
H35A C35 H35C 109.5 . . ?
H35B C35 H35C 109.5 . . ?
C31 C36 H36A 109.2 . . ?
C31 C36 H36B 109.2 . . ?
H36A C36 H36B 107.9 . . ?
C50 C36 C31 111.85(18) . . ?
C50 C36 H36A 109.2 . . ?
C50 C36 H36B 109.2 . . ?
N1 C37 H37A 108.9 . . ?
N1 C37 H37B 108.9 . . ?
N1 C37 C38 113.5(2) . . ?
H37A C37 H37B 107.7 . . ?
C38 C37 H37A 108.9 . . ?
C38 C37 H37B 108.9 . . ?
N10 C38 C37 114.4(2) . . ?
N10 C38 C39 122.6(2) . . ?
C39 C38 C37 122.9(2) . . ?
C38 C39 H39 120.5 . . ?
C40 C39 C38 118.9(2) . . ?
C40 C39 H39 120.5 . . ?
C39 C40 H40 120.4 . . ?
C41 C40 C39 119.2(2) . . ?
C41 C40 H40 120.4 . . ?
C40 C41 H41 120.8 . . ?
C40 C41 C42 118.4(2) . . ?
C42 C41 H41 120.8 . . ?
N10 C42 C41 123.1(2) . . ?
N10 C42 C43 115.0(2) . . ?
C41 C42 C43 121.9(2) . . ?
N11 C43 C42 110.4(2) . . ?
N11 C43 H43A 109.6 . . ?
N11 C43 H43B 109.6 . . ?
C42 C43 H43A 109.6 . . ?
C42 C43 H43B 109.6 . . ?
H43A C43 H43B 108.1 . . ?
N11 C44 H44 127.3 . . ?
N11 C44 C45 105.5(2) . . ?
C45 C44 H44 127.3 . . ?
N13 C45 C44 107.9(2) . . ?
N13 C45 C46 122.1(2) . . ?
C44 C45 C46 129.7(2) . . ?
O5 C46 C45 112.0(2) . . ?
O5 C46 H46A 109.2 . . ?
O5 C46 H46B 109.2 . . ?
C45 C46 H46A 109.2 . . ?
C45 C46 H46B 109.2 . . ?
H46A C46 H46B 107.9 . . ?
O5 C47 C52 114.8(2) . . ?
C48 C47 O5 125.8(2) . . ?
C48 C47 C52 119.4(2) . . ?
C47 C48 H48 119.2 . . ?
C47 C48 C49 121.7(2) . . ?
C49 C48 H48 119.2 . . ?
C48 C49 C54 117.3(2) . . ?
C50 C49 C48 118.8(2) . . ?
C50 C49 C54 123.9(2) . . ?
C49 C50 C36 123.9(2) . . ?
C49 C50 C51 118.9(2) . . ?
C51 C50 C36 117.1(2) . . ?
C50 C51 H51 119.0 . . ?
C52 C51 C50 122.0(2) . . ?
C52 C51 H51 119.0 . . ?
O6 C52 C47 115.4(2) . . ?
O6 C52 C51 125.4(2) . . ?
C51 C52 C47 119.1(2) . . ?
O6 C53 H53A 109.5 . . ?
O6 C53 H53B 109.5 . . ?
O6 C53 H53C 109.5 . . ?
H53A C53 H53B 109.5 . . ?
H53A C53 H53C 109.5 . . ?
H53B C53 H53C 109.5 . . ?
C14 C54 C49 112.33(18) . . ?
C14 C54 H54A 109.1 . . ?
C14 C54 H54B 109.1 . . ?
C49 C54 H54A 109.1 . . ?
C49 C54 H54B 109.1 . . ?
H54A C54 H54B 107.9 . . ?
C57 O7 C56 115.3(5) . . ?
H55A C55 H55B 109.5 . . ?
H55A C55 H55C 109.5 . . ?
H55B C55 H55C 109.5 . . ?
C56 C55 H55A 109.5 . . ?
C56 C55 H55B 109.5 . . ?
C56 C55 H55C 109.5 . . ?
O7 C56 C55 108.9(6) . . ?
O7 C56 H56A 109.9 . . ?
O7 C56 H56B 109.9 . . ?
C55 C56 H56A 109.9 . . ?
C55 C56 H56B 109.9 . . ?
H56A C56 H56B 108.3 . . ?
O7 C57 H57A 109.8 . . ?
O7 C57 H57B 109.8 . . ?
O7 C57 C58 109.4(4) . . ?
H57A C57 H57B 108.2 . . ?
C58 C57 H57A 109.8 . . ?
C58 C57 H57B 109.8 . . ?
C57 C58 H58A 109.5 . . ?
C57 C58 H58B 109.5 . . ?
C57 C58 H58C 109.5 . . ?
H58A C58 H58B 109.5 . . ?
H58A C58 H58C 109.5 . . ?
H58B C58 H58C 109.5 . . ?
C60 O8 C60 180.0 . 2_656 ?
H59D C59 H59E 109.5 . . ?
H59D C59 H59F 109.5 . . ?
H59E C59 H59F 109.5 . . ?
H59A C59 H59B 109.5 . . ?
H59A C59 H59C 109.5 . . ?
H59B C59 H59C 109.5 . . ?
C60 C59 H59D 109.5 . . ?
C60 C59 H59E 109.5 . . ?
C60 C59 H59F 109.5 . . ?
C61 C59 H59A 109.5 . . ?
C61 C59 H59B 109.5 . . ?
C61 C59 H59C 109.5 . . ?
O8 C60 C59 119.9(9) . . ?
O8 C60 H60A 107.4 . . ?
O8 C60 H60B 107.4 . . ?
C59 C60 H60A 107.4 . . ?
C59 C60 H60B 107.4 . . ?
H60A C60 H60B 106.9 . . ?
O8 C61 C59 120.0(10) . . ?
O8 C61 H61A 107.3 . . ?
O8 C61 H61B 107.3 . . ?
C59 C61 H61A 107.3 . . ?
C59 C61 H61B 107.3 . . ?
H61A C61 H61B 106.9 . . ?
O4 C355 H35D 109.5 . . ?
O4 C355 H35E 109.5 . . ?
O4 C355 H35F 109.5 . . ?
H35D C355 H35E 109.5 . . ?
H35D C355 H35F 109.5 . . ?
H35E C355 H35F 109.5 . . ?

loop_
_geom_bond_atom_site_label_1
_geom_bond_atom_site_label_2
_geom_bond_distance
_geom_bond_site_symmetry_2
_geom_bond_publ_flag
O1 C10 1.432(3) . ?
O1 C11 1.384(3) . ?
O2 C16 1.369(3) . ?
O2 C17 1.438(3) . ?
O3 C28 1.417(3) . ?
O3 C29 1.377(3) . ?
O4 C34 1.367(3) . ?
O4 C35 1.516(11) . ?
O4 C355 1.415(11) . ?
O5 C46 1.424(3) . ?
O5 C47 1.380(3) . ?
O6 C52 1.371(3) . ?
O6 C53 1.421(4) . ?
N1 C1 1.467(4) . ?
N1 C19 1.466(3) . ?
N1 C37 1.463(3) . ?
N2 C2 1.343(3) . ?
N2 C6 1.339(3) . ?
N3 N4 1.339(3) . ?
N3 C7 1.461(4) . ?
N3 C8 1.343(3) . ?
N4 N5 1.315(3) . ?
N5 C9 1.356(3) . ?
N6 C20 1.340(3) . ?
N6 C24 1.338(3) . ?
N7 N8 1.325(3) . ?
N7 C25 1.465(3) . ?
N7 C26 1.331(3) . ?
N8 N9 1.321(4) . ?
N9 C27 1.331(4) . ?
N10 C38 1.339(3) . ?
N10 C42 1.345(3) . ?
N11 N12 1.344(3) . ?
N11 C43 1.469(3) . ?
N11 C44 1.338(3) . ?
N12 N13 1.321(3) . ?
N13 C45 1.355(3) . ?
C1 H1A 0.9700 . ?
C1 H1B 0.9700 . ?
C1 C2 1.508(4) . ?
C2 C3 1.392(4) . ?
C3 H3 0.9300 . ?
C3 C4 1.373(5) . ?
C4 H4 0.9300 . ?
C4 C5 1.380(5) . ?
C5 H5 0.9300 . ?
C5 C6 1.372(4) . ?
C6 C7 1.512(4) . ?
C7 H7A 0.9700 . ?
C7 H7B 0.9700 . ?
C8 H8 0.9300 . ?
C8 C9 1.354(4) . ?
C9 C10 1.488(4) . ?
C10 H10A 0.9700 . ?
C10 H10B 0.9700 . ?
C11 C12 1.377(3) . ?
C11 C16 1.404(3) . ?
C12 H12 0.9300 . ?
C12 C13 1.398(3) . ?
C13 C14 1.396(3) . ?
C13 C18 1.515(3) . ?
C14 C15 1.396(3) . ?
C14 C54 1.519(3) . ?
C15 H15 0.9300 . ?
C15 C16 1.382(3) . ?
C17 H17A 0.9600 . ?
C17 H17B 0.9600 . ?
C17 H17C 0.9600 . ?
C18 H18A 0.9700 . ?
C18 H18B 0.9700 . ?
C18 C32 1.518(3) . ?
C19 H19A 0.9700 . ?
C19 H19B 0.9700 . ?
C19 C20 1.510(4) . ?
C20 C21 1.382(4) . ?
C21 H21 0.9300 . ?
C21 C22 1.380(4) . ?
C22 H22 0.9300 . ?
C22 C23 1.367(4) . ?
C23 H23 0.9300 . ?
C23 C24 1.394(4) . ?
C24 C25 1.501(4) . ?
C25 H25A 0.9700 . ?
C25 H25B 0.9700 . ?
C26 H26 0.9300 . ?
C26 C27 1.365(4) . ?
C27 C28 1.483(4) . ?
C28 H28A 0.9700 . ?
C28 H28B 0.9700 . ?
C29 C30 1.377(3) . ?
C29 C34 1.397(4) . ?
C30 H30 0.9300 . ?
C30 C31 1.401(3) . ?
C31 C32 1.386(3) . ?
C31 C36 1.524(3) . ?
C32 C33 1.405(3) . ?
C33 H33 0.9300 . ?
C33 C34 1.376(4) . ?
C35 H35A 0.9600 . ?
C35 H35B 0.9600 . ?
C35 H35C 0.9600 . ?
C36 H36A 0.9700 . ?
C36 H36B 0.9700 . ?
C36 C50 1.517(3) . ?
C37 H37A 0.9700 . ?
C37 H37B 0.9700 . ?
C37 C38 1.518(4) . ?
C38 C39 1.385(4) . ?
C39 H39 0.9300 . ?
C39 C40 1.384(4) . ?
C40 H40 0.9300 . ?
C40 C41 1.377(4) . ?
C41 H41 0.9300 . ?
C41 C42 1.387(3) . ?
C42 C43 1.504(3) . ?
C43 H43A 0.9700 . ?
C43 H43B 0.9700 . ?
C44 H44 0.9300 . ?
C44 C45 1.363(3) . ?
C45 C46 1.486(4) . ?
C46 H46A 0.9700 . ?
C46 H46B 0.9700 . ?
C47 C48 1.378(4) . ?
C47 C52 1.399(3) . ?
C48 H48 0.9300 . ?
C48 C49 1.403(3) . ?
C49 C50 1.392(3) . ?
C49 C54 1.522(3) . ?
C50 C51 1.398(4) . ?
C51 H51 0.9300 . ?
C51 C52 1.375(4) . ?
C53 H53A 0.9600 . ?
C53 H53B 0.9600 . ?
C53 H53C 0.9600 . ?
C54 H54A 0.9700 . ?
C54 H54B 0.9700 . ?
O7 C56 1.412(6) . ?
O7 C57 1.405(6) . ?
C55 H55A 0.9600 . ?
C55 H55B 0.9600 . ?
C55 H55C 0.9600 . ?
C55 C56 1.502(10) . ?
C56 H56A 0.9700 . ?
C56 H56B 0.9700 . ?
C57 H57A 0.9700 . ?
C57 H57B 0.9700 . ?
C57 C58 1.483(7) . ?
C58 H58A 0.9600 . ?
C58 H58B 0.9600 . ?
C58 H58C 0.9600 . ?
O8 C60 1.388(8) 2_656 ?
O8 C60 1.388(8) . ?
O8 C61 1.362(9) . ?
C59 H59D 0.9600 . ?
C59 H59E 0.9600 . ?
C59 H59F 0.9600 . ?
C59 H59A 0.9600 . ?
C59 H59B 0.9600 . ?
C59 H59C 0.9600 . ?
C59 C60 1.433(9) . ?
C59 C61 1.457(9) . ?
C60 H60A 0.9700 . ?
C60 H60B 0.9700 . ?
C61 H61A 0.9700 . ?
C61 H61B 0.9700 . ?
C355 H35D 0.9600 . ?
C355 H35E 0.9600 . ?
C355 H35F 0.9600 . ?

loop_
_geom_torsion_atom_site_label_1
_geom_torsion_atom_site_label_2
_geom_torsion_atom_site_label_3
_geom_torsion_atom_site_label_4
_geom_torsion
_geom_torsion_site_symmetry_1
_geom_torsion_site_symmetry_2
_geom_torsion_site_symmetry_3
_geom_torsion_site_symmetry_4
_geom_torsion_publ_flag
O1 C11 C12 C13 -172.7(2) . . . . ?
O1 C11 C16 O2 -9.5(3) . . . . ?
O1 C11 C16 C15 170.6(2) . . . . ?
O3 C29 C30 C31 -176.4(2) . . . . ?
O3 C29 C34 O4 0.1(4) . . . . ?
O3 C29 C34 C33 178.4(2) . . . . ?
O5 C47 C48 C49 -179.6(2) . . . . ?
O5 C47 C52 O6 -1.4(3) . . . . ?
O5 C47 C52 C51 179.4(2) . . . . ?
N1 C1 C2 N2 78.4(3) . . . . ?
N1 C1 C2 C3 -100.3(3) . . . . ?
N1 C19 C20 N6 66.6(3) . . . . ?
N1 C19 C20 C21 -115.3(3) . . . . ?
N1 C37 C38 N10 156.7(2) . . . . ?
N1 C37 C38 C39 -27.3(4) . . . . ?
N2 C2 C3 C4 0.3(5) . . . . ?
N2 C6 C7 N3 54.2(3) . . . . ?
N3 N4 N5 C9 0.4(3) . . . . ?
N3 C8 C9 N5 -0.5(3) . . . . ?
N3 C8 C9 C10 -174.4(3) . . . . ?
N4 N3 C7 C6 97.3(3) . . . . ?
N4 N3 C8 C9 0.8(3) . . . . ?
N4 N5 C9 C8 0.1(3) . . . . ?
N4 N5 C9 C10 174.5(2) . . . . ?
N5 C9 C10 O1 111.4(3) . . . . ?
N6 C20 C21 C22 -1.9(5) . . . . ?
N6 C24 C25 N7 -63.9(3) . . . . ?
N7 N8 N9 C27 -0.1(4) . . . . ?
N7 C26 C27 N9 -0.9(4) . . . . ?
N7 C26 C27 C28 178.2(3) . . . . ?
N8 N7 C25 C24 -139.7(3) . . . . ?
N8 N7 C26 C27 0.8(4) . . . . ?
N8 N9 C27 C26 0.6(4) . . . . ?
N8 N9 C27 C28 -178.5(3) . . . . ?
N9 C27 C28 O3 109.3(3) . . . . ?
N10 C38 C39 C40 -0.7(4) . . . . ?
N10 C42 C43 N11 127.5(2) . . . . ?
N11 N12 N13 C45 -0.2(3) . . . . ?
N11 C44 C45 N13 0.8(3) . . . . ?
N11 C44 C45 C46 -172.7(2) . . . . ?
N12 N11 C43 C42 148.5(2) . . . . ?
N12 N11 C44 C45 -0.9(3) . . . . ?
N12 N13 C45 C44 -0.3(3) . . . . ?
N12 N13 C45 C46 173.7(2) . . . . ?
N13 C45 C46 O5 -145.8(2) . . . . ?
C1 N1 C19 C20 71.3(3) . . . . ?
C1 N1 C37 C38 -66.3(3) . . . . ?
C1 C2 C3 C4 178.9(3) . . . . ?
C2 N2 C6 C5 0.2(5) . . . . ?
C2 N2 C6 C7 179.9(3) . . . . ?
C2 C3 C4 C5 0.0(6) . . . . ?
C3 C4 C5 C6 -0.2(6) . . . . ?
C4 C5 C6 N2 0.1(5) . . . . ?
C4 C5 C6 C7 -179.6(3) . . . . ?
C5 C6 C7 N3 -126.1(3) . . . . ?
C6 N2 C2 C1 -179.1(3) . . . . ?
C6 N2 C2 C3 -0.4(4) . . . . ?
C7 N3 N4 N5 -172.7(2) . . . . ?
C7 N3 C8 C9 172.0(2) . . . . ?
C8 N3 N4 N5 -0.7(3) . . . . ?
C8 N3 C7 C6 -73.2(4) . . . . ?
C8 C9 C10 O1 -75.6(4) . . . . ?
C10 O1 C11 C12 9.6(4) . . . . ?
C10 O1 C11 C16 -170.4(3) . . . . ?
C11 O1 C10 C9 151.5(2) . . . . ?
C11 C12 C13 C14 0.9(4) . . . . ?
C11 C12 C13 C18 -178.3(2) . . . . ?
C12 C11 C16 O2 170.5(2) . . . . ?
C12 C11 C16 C15 -9.4(4) . . . . ?
C12 C13 C14 C15 -6.8(3) . . . . ?
C12 C13 C14 C54 172.1(2) . . . . ?
C12 C13 C18 C32 -81.3(3) . . . . ?
C13 C14 C15 C16 4.6(4) . . . . ?
C13 C14 C54 C49 -86.9(3) . . . . ?
C13 C18 C32 C31 -95.9(3) . . . . ?
C13 C18 C32 C33 84.1(3) . . . . ?
C14 C13 C18 C32 99.5(3) . . . . ?
C14 C15 C16 O2 -176.4(2) . . . . ?
C14 C15 C16 C11 3.5(4) . . . . ?
C15 C14 C54 C49 92.0(3) . . . . ?
C16 C11 C12 C13 7.3(4) . . . . ?
C17 O2 C16 C11 -163.2(3) . . . . ?
C17 O2 C16 C15 16.7(4) . . . . ?
C18 C13 C14 C15 172.4(2) . . . . ?
C18 C13 C14 C54 -8.6(3) . . . . ?
C18 C32 C33 C34 -177.6(2) . . . . ?
C19 N1 C1 C2 66.5(3) . . . . ?
C19 N1 C37 C38 164.7(2) . . . . ?
C19 C20 C21 C22 -179.9(3) . . . . ?
C20 N6 C24 C23 1.0(4) . . . . ?
C20 N6 C24 C25 -175.5(2) . . . . ?
C20 C21 C22 C23 0.1(5) . . . . ?
C21 C22 C23 C24 2.1(5) . . . . ?
C22 C23 C24 N6 -2.7(4) . . . . ?
C22 C23 C24 C25 173.7(3) . . . . ?
C23 C24 C25 N7 119.5(3) . . . . ?
C24 N6 C20 C19 179.5(2) . . . . ?
C24 N6 C20 C21 1.3(4) . . . . ?
C25 N7 N8 N9 -178.1(3) . . . . ?
C25 N7 C26 C27 178.0(3) . . . . ?
C26 N7 N8 N9 -0.5(4) . . . . ?
C26 N7 C25 C24 43.3(4) . . . . ?
C26 C27 C28 O3 -69.6(4) . . . . ?
C28 O3 C29 C30 15.5(4) . . . . ?
C28 O3 C29 C34 -163.1(3) . . . . ?
C29 O3 C28 C27 166.0(2) . . . . ?
C29 C30 C31 C32 -1.7(4) . . . . ?
C29 C30 C31 C36 175.8(2) . . . . ?
C30 C29 C34 O4 -178.6(3) . . . . ?
C30 C29 C34 C33 -0.3(4) . . . . ?
C30 C31 C32 C18 179.4(2) . . . . ?
C30 C31 C32 C33 -0.6(3) . . . . ?
C30 C31 C36 C50 -85.5(3) . . . . ?
C31 C32 C33 C34 2.4(4) . . . . ?
C31 C36 C50 C49 -94.6(3) . . . . ?
C31 C36 C50 C51 83.4(3) . . . . ?
C32 C31 C36 C50 91.8(3) . . . . ?
C32 C33 C34 O4 176.1(3) . . . . ?
C32 C33 C34 C29 -2.0(4) . . . . ?
C34 C29 C30 C31 2.2(4) . . . . ?
C35 O4 C34 C29 154.4(5) . . . . ?
C35 O4 C34 C33 -23.8(6) . . . . ?
C36 C31 C32 C18 2.1(3) . . . . ?
C36 C31 C32 C33 -177.9(2) . . . . ?
C36 C50 C51 C52 -176.1(2) . . . . ?
C37 N1 C1 C2 -61.8(3) . . . . ?
C37 N1 C19 C20 -159.0(2) . . . . ?
C37 C38 C39 C40 -176.3(3) . . . . ?
C38 N10 C42 C41 1.1(4) . . . . ?
C38 N10 C42 C43 -177.8(2) . . . . ?
C38 C39 C40 C41 0.7(4) . . . . ?
C39 C40 C41 C42 0.2(4) . . . . ?
C40 C41 C42 N10 -1.1(4) . . . . ?
C40 C41 C42 C43 177.7(3) . . . . ?
C41 C42 C43 N11 -51.4(3) . . . . ?
C42 N10 C38 C37 175.8(2) . . . . ?
C42 N10 C38 C39 -0.2(4) . . . . ?
C43 N11 N12 N13 -176.1(2) . . . . ?
C43 N11 C44 C45 175.5(2) . . . . ?
C44 N11 N12 N13 0.7(3) . . . . ?
C44 N11 C43 C42 -27.7(4) . . . . ?
C44 C45 C46 O5 26.9(4) . . . . ?
C46 O5 C47 C48 8.1(3) . . . . ?
C46 O5 C47 C52 -173.9(2) . . . . ?
C47 O5 C46 C45 61.0(3) . . . . ?
C47 C48 C49 C50 -0.2(3) . . . . ?
C47 C48 C49 C54 179.8(2) . . . . ?
C48 C47 C52 O6 176.7(2) . . . . ?
C48 C47 C52 C51 -2.5(3) . . . . ?
C48 C49 C50 C36 176.0(2) . . . . ?
C48 C49 C50 C51 -2.0(3) . . . . ?
C48 C49 C54 C14 -80.5(2) . . . . ?
C49 C50 C51 C52 2.0(3) . . . . ?
C50 C49 C54 C14 99.5(2) . . . . ?
C50 C51 C52 O6 -178.8(2) . . . . ?
C50 C51 C52 C47 0.3(4) . . . . ?
C52 C47 C48 C49 2.5(3) . . . . ?
C53 O6 C52 C47 -176.0(3) . . . . ?
C53 O6 C52 C51 3.1(4) . . . . ?
C54 C14 C15 C16 -174.4(2) . . . . ?
C54 C49 C50 C36 -4.0(3) . . . . ?
C54 C49 C50 C51 178.0(2) . . . . ?
C56 O7 C57 C58 176.5(4) . . . . ?
C57 O7 C56 C55 -170.8(4) . . . . ?
C355 O4 C34 C29 -167.1(5) . . . . ?
C355 O4 C34 C33 14.7(6) . . . . ?
